data_7050855
loop_
_publ_author_name
'Carmalt, Claire J.'
'Mileham, John D.'
'White, Andrew J. P.'
'Williams, David J.'

_publ_section_title
;
 Pentanuclear alkoxyaluminium hydrides
;
_journal_issue 7
_journal_name_full 'New Journal of Chemistry'
_journal_page_first 902
_journal_paper_doi 10.1039/b201773n
_journal_volume 26
_journal_year 2002
_chemical_formula_sum 'C21 H55 Al5 O8'
_chemical_formula_weight 570.55
_chemical_name_systematic
; 
? 
;
_space_group_IT_number 62
_symmetry_cell_setting orthorhombic
_symmetry_space_group_name_Hall '-P 2ac 2n'
_symmetry_space_group_name_H-M 'P n m a'
_atom_sites_solution_hydrogens geom
_atom_sites_solution_primary direct
_atom_sites_solution_secondary difmap
_audit_creation_method SHELXL
_cell_angle_alpha 90.00
_cell_angle_beta 90.00
_cell_angle_gamma 90.00
_cell_formula_units_Z 4
_cell_length_a 11.8198(6)
_cell_length_b 18.129(2)
_cell_length_c 15.7450(7)
_cell_measurement_reflns_used 40
_cell_measurement_temperature 183(2)
_cell_measurement_theta_max 25.03
_cell_measurement_theta_min 11.21
_cell_volume 3373.9(4)
_computing_cell_refinement 'Siemens XSCANS'
_computing_data_collection 'Siemens XSCANS'
_computing_data_reduction 'Siemens SHELXTL'
_computing_molecular_graphics 'Siemens SHELXTL'
_computing_publication_material 'Siemens SHELXTL'
_computing_structure_refinement 'SHELXL-93 (Sheldrick, 1993)'
_computing_structure_solution 'SHELXS-86 (Sheldrick, 1990)'
_diffrn_ambient_temperature 183(2)
_diffrn_measurement_device 'Siemens P4'
_diffrn_measurement_method '\w scans'
_diffrn_radiation_monochromator graphite
_diffrn_radiation_source 'fine-focus sealed tube'
_diffrn_radiation_type CuK\a
_diffrn_radiation_wavelength 1.54178
_diffrn_reflns_av_R_equivalents 0.0000
_diffrn_reflns_av_sigmaI/netI 0.0225
_diffrn_reflns_limit_h_max 13
_diffrn_reflns_limit_h_min 0
_diffrn_reflns_limit_k_max 0
_diffrn_reflns_limit_k_min -20
_diffrn_reflns_limit_l_max 0
_diffrn_reflns_limit_l_min -17
_diffrn_reflns_number 2553
_diffrn_reflns_theta_max 60.02
_diffrn_reflns_theta_min 3.72
_diffrn_standards_interval_count 97
_diffrn_standards_number 3
_exptl_absorpt_coefficient_mu 1.832
_exptl_absorpt_correction_type none
_exptl_crystal_colour Colourless
_exptl_crystal_density_diffrn 1.123
_exptl_crystal_description 'platy needles'
_exptl_crystal_F_000 1240
_exptl_crystal_size_max 1.00
_exptl_crystal_size_mid 0.70
_exptl_crystal_size_min 0.23
_refine_diff_density_max 0.283
_refine_diff_density_min -0.299
_refine_diff_density_rms 0.048
_refine_ls_extinction_coef 0.0007(2)
_refine_ls_extinction_expression Fc^*^=kFc[1+0.001xFc^2^\l^3^/sin(2\q)]^-1/4^
_refine_ls_extinction_method SHELXL
_refine_ls_goodness_of_fit_all 1.045
_refine_ls_goodness_of_fit_obs 1.089
_refine_ls_matrix_type full
_refine_ls_number_parameters 195
_refine_ls_number_reflns 2375
_refine_ls_number_restraints 26
_refine_ls_restrained_S_all 1.058
_refine_ls_restrained_S_obs 1.087
_refine_ls_R_factor_all 0.0668
_refine_ls_R_factor_obs 0.0490
_refine_ls_shift/esd_max 0.000
_refine_ls_shift/esd_mean 0.000
_refine_ls_structure_factor_coef Fsqd
_refine_ls_weighting_details 'w=1/[\s^2^(Fo^2^)+(0.0789P)^2^+1.7300P] where P=(Fo^2^+2Fc^2^)/3'
_refine_ls_weighting_scheme calc
_refine_ls_wR_factor_all 0.1477
_refine_ls_wR_factor_obs 0.1314
_reflns_number_observed 1946
_reflns_number_total 2553
_reflns_observed_criterion >2sigma(I)
_cod_data_source_file b201773n.txt
_cod_data_source_block 1
_cod_depositor_comments
;
The following automatic conversions were performed:
'_symmetry_cell_setting' value 'Orthorhombic' changed to 'orthorhombic'
according to '/home/saulius/struct/CIF-dictionaries/cif_core.dic'
dictionary named 'cif_core.dic' version 2.4.1 from 2010-06-29.

Automatic conversion script
Id: cif_fix_enum 1527 2010-12-29 10:47:43Z saulius 

The following automatic conversions were performed:

'_refine_ls_weighting_scheme' value 'calc
w=1/[\s^2^(Fo^2^)+(0.0789P)^2^+1.7300P] where P=(Fo^2^+2Fc^2^)/3' was
changed to 'calc'. New tag '_refine_ls_weighting_details' was
created. The value of the new tag was set to
'w=1/[\s^2^(Fo^2^)+(0.0789P)^2^+1.7300P] where P=(Fo^2^+2Fc^2^)/3'.

Automatic conversion script
Id: cif_fix_values 3143 2015-03-26 13:38:13Z robertas 
;
_cod_original_cell_volume 3373.8(5)
_cod_original_sg_symbol_H-M Pnma
_cod_original_formula_sum 'C21 H55 O8 Al5'
_cod_database_code 7050855

loop_
_symmetry_equiv_pos_as_xyz
'x, y, z'
'-x+1/2, -y, z+1/2'
'-x, y+1/2, -z'
'x+1/2, -y+1/2, -z+1/2'
'-x, -y, -z'
'x-1/2, y, -z-1/2'
'x, -y-1/2, z'
'-x-1/2, y-1/2, z-1/2'

loop_
_atom_site_aniso_label
_atom_site_aniso_U_11
_atom_site_aniso_U_22
_atom_site_aniso_U_33
_atom_site_aniso_U_23
_atom_site_aniso_U_13
_atom_site_aniso_U_12
Al1 0.0473(7) 0.0645(8) 0.0334(6) 0.000 -0.0020(5) 0.000
Al2 0.0379(5) 0.0255(4) 0.0470(5) 0.0051(3) -0.0022(3) -0.0010(3)
Al3 0.0562(8) 0.0333(7) 0.0459(7) 0.000 0.0191(6) 0.000
Al4 0.0531(7) 0.0268(6) 0.0412(7) 0.000 -0.0127(5) 0.000
O 0.0366(13) 0.0255(12) 0.0304(12) 0.000 0.0018(10) 0.000
O1 0.0433(11) 0.0533(12) 0.0411(11) 0.0191(9) 0.0041(8) -0.0039(10)
O2 0.0458(11) 0.0294(10) 0.0585(13) -0.0050(9) 0.0095(9) 0.0072(9)
O3 0.0456(11) 0.0277(9) 0.0536(11) 0.0031(9) -0.0111(9) -0.0073(8)
O4 0.099(3) 0.047(2) 0.0254(14) 0.000 0.0043(15) 0.000
C1 0.048(3) 0.032(2) 0.034(2) 0.010(2) 0.006(2) -0.007(2)
C2 0.087(8) 0.080(8) 0.096(10) 0.061(7) -0.002(4) 0.014(4)
C3 0.054(3) 0.062(4) 0.061(4) 0.004(3) 0.018(3) -0.001(3)
C4 0.053(2) 0.042(2) 0.079(2) -0.007(2) 0.003(2) 0.0167(15)
C5 0.053(2) 0.081(3) 0.089(3) -0.010(2) -0.002(2) 0.014(2)
C6 0.091(3) 0.075(3) 0.101(3) -0.047(3) -0.011(3) 0.036(2)
C7 0.055(2) 0.039(2) 0.061(2) 0.0046(14) -0.0140(15) -0.0175(14)
C8 0.056(2) 0.084(3) 0.085(3) 0.008(2) -0.003(2) -0.021(2)
C9 0.100(3) 0.051(2) 0.075(3) -0.013(2) -0.012(2) -0.022(2)
C10 0.046(4) 0.121(8) 0.025(3) 0.000 -0.002(3) 0.000
C11 0.108(4) 0.157(5) 0.050(2) -0.047(3) -0.003(2) 0.006(4)

loop_
_atom_site_label
_atom_site_type_symbol
_atom_site_fract_x
_atom_site_fract_y
_atom_site_fract_z
_atom_site_U_iso_or_equiv
_atom_site_thermal_displace_type
_atom_site_occupancy
_atom_site_calc_flag
_atom_site_refinement_flags
_atom_site_disorder_group
Al1 Al 0.16461(12) 0.2500 0.31483(8) 0.0484(4) Uani 1 d SD .
H1A H 0.1551(40) 0.2500 0.2173(13) 0.048(12) Uiso 1 d SD .
H1B H 0.0526(25) 0.2500 0.3647(26) 0.049(12) Uiso 1 d SD .
Al2 Al 0.24928(7) 0.35146(4) 0.46363(6) 0.0368(3) Uani 1 d D .
H2 H 0.2530(24) 0.4363(11) 0.4612(21) 0.046(9) Uiso 1 d D .
Al3 Al 0.13008(12) 0.2500 0.57335(8) 0.0451(4) Uani 1 d SD .
H3 H 0.0289(28) 0.2500 0.6348(24) 0.049(12) Uiso 1 d SD .
Al4 Al 0.37596(11) 0.2500 0.56806(8) 0.0404(3) Uani 1 d SD .
H4 H 0.4824(30) 0.2500 0.6242(29) 0.070(16) Uiso 1 d SD .
O O 0.2484(2) 0.2500 0.4905(2) 0.0308(6) Uani 1 d S .
O1 O 0.2445(2) 0.33028(12) 0.34866(13) 0.0459(5) Uani 1 d . .
O2 O 0.1180(2) 0.34356(11) 0.52604(14) 0.0446(5) Uani 1 d . .
O3 O 0.3881(2) 0.34096(10) 0.51645(13) 0.0423(5) Uani 1 d . .
O4 O 0.2562(3) 0.2500 0.6433(2) 0.0570(9) Uani 1 d S .
C1 C 0.3021(4) 0.3905(3) 0.2988(3) 0.0379(11) Uani 0.60 d PD 1
H1C H 0.3408(4) 0.4251(3) 0.3389(3) 0.046 Uiso 0.60 calc PR 1
C2 C 0.2147(13) 0.4318(9) 0.2490(11) 0.088(8) Uani 0.60 d PD 1
H2A H 0.1611(13) 0.4551(9) 0.2881(11) 0.131 Uiso 0.60 calc PR 1
H2B H 0.1742(13) 0.3975(9) 0.2118(11) 0.131 Uiso 0.60 calc PR 1
H2C H 0.2517(13) 0.4698(9) 0.2146(11) 0.131 Uiso 0.60 calc PR 1
C3 C 0.3896(5) 0.3522(3) 0.2444(4) 0.0588(15) Uani 0.60 d PD 1
H3A H 0.4438(5) 0.3264(3) 0.2810(4) 0.088 Uiso 0.60 calc PR 1
H3B H 0.4296(5) 0.3888(3) 0.2099(4) 0.088 Uiso 0.60 calc PR 1
H3C H 0.3521(5) 0.3165(3) 0.2071(4) 0.088 Uiso 0.60 calc PR 1
C1' C 0.2907(8) 0.3626(6) 0.2690(7) 0.054(3) Uiso 0.40 d PD 2
H1'A H 0.2857(8) 0.3252(6) 0.2225(7) 0.065 Uiso 0.40 calc PR 2
C2' C 0.2172(14) 0.4282(10) 0.2464(13) 0.052(6) Uiso 0.40 d PD 2
H2'A H 0.1393(14) 0.4116(10) 0.2371(13) 0.078 Uiso 0.40 calc PR 2
H2'B H 0.2460(14) 0.4515(10) 0.1946(13) 0.078 Uiso 0.40 calc PR 2
H2'C H 0.2187(14) 0.4640(10) 0.2931(13) 0.078 Uiso 0.40 calc PR 2
C3' C 0.4108(7) 0.3803(6) 0.2847(7) 0.059(2) Uiso 0.40 d PD 2
H3'A H 0.4520(7) 0.3350(6) 0.2988(7) 0.088 Uiso 0.40 calc PR 2
H3'B H 0.4164(7) 0.4151(6) 0.3322(7) 0.088 Uiso 0.40 calc PR 2
H3'C H 0.4437(7) 0.4026(6) 0.2337(7) 0.088 Uiso 0.40 calc PR 2
C4 C 0.0351(3) 0.4018(2) 0.5367(2) 0.0578(9) Uani 1 d . .
H4A H 0.0577(3) 0.4440(2) 0.4995(2) 0.069 Uiso 1 calc R .
C5 C -0.0788(3) 0.3753(3) 0.5082(3) 0.0743(11) Uani 1 d . .
H5A H -0.0742(3) 0.3587(3) 0.4491(3) 0.111 Uiso 1 calc R .
H5B H -0.1336(3) 0.4157(3) 0.5127(3) 0.111 Uiso 1 calc R .
H5C H -0.1030(3) 0.3342(3) 0.5443(3) 0.111 Uiso 1 calc R .
C6 C 0.0355(4) 0.4282(3) 0.6267(3) 0.0889(15) Uani 1 d . .
H6A H 0.1117(4) 0.4448(3) 0.6420(3) 0.133 Uiso 1 calc R .
H6B H 0.0127(4) 0.3878(3) 0.6644(3) 0.133 Uiso 1 calc R .
H6C H -0.0178(4) 0.4693(3) 0.6328(3) 0.133 Uiso 1 calc R .
C7 C 0.4711(3) 0.3987(2) 0.5281(2) 0.0517(8) Uani 1 d . .
H7A H 0.4485(3) 0.4415(2) 0.4917(2) 0.062 Uiso 1 calc R .
C8 C 0.5854(3) 0.3726(3) 0.4987(3) 0.0752(12) Uani 1 d . .
H8A H 0.5805(3) 0.3568(3) 0.4393(3) 0.113 Uiso 1 calc R .
H8B H 0.6100(3) 0.3311(3) 0.5340(3) 0.113 Uiso 1 calc R .
H8C H 0.6401(3) 0.4130(3) 0.5036(3) 0.113 Uiso 1 calc R .
C9 C 0.4708(4) 0.4243(2) 0.6189(3) 0.0754(12) Uani 1 d . .
H9A H 0.3946(4) 0.4406(2) 0.6345(3) 0.113 Uiso 1 calc R .
H9B H 0.5240(4) 0.4654(2) 0.6255(3) 0.113 Uiso 1 calc R .
H9C H 0.4938(4) 0.3835(2) 0.6560(3) 0.113 Uiso 1 calc R .
C10 C 0.2876(7) 0.2500 0.7358(4) 0.064(2) Uani 0.65 d SPD 1
H10A H 0.3721(7) 0.2500 0.7396(4) 0.077 Uiso 0.65 calc SPR 1
C10' C 0.2148(15) 0.2500 0.7342(9) 0.052(3) Uiso 0.35 d SPD 2
H10B H 0.1303(15) 0.2500 0.7312(9) 0.062 Uiso 0.35 calc SPR 2
C11 C 0.2468(4) 0.3202(4) 0.7714(3) 0.105(2) Uani 1 d D .
H11A H 0.2818(4) 0.3614(4) 0.7409(3) 0.158 Uiso 0.65 calc PR 1
H11B H 0.2671(4) 0.3230(4) 0.8317(3) 0.158 Uiso 0.65 calc PR 1
H11C H 0.1644(4) 0.3230(4) 0.7655(3) 0.158 Uiso 0.65 calc PR 1
H11D H 0.2197(4) 0.3234(4) 0.8288(3) 0.158 Uiso 0.35 d PR 2
H11E H 0.3280(4) 0.3227(4) 0.7713(3) 0.158 Uiso 0.35 d PR 2
H11F H 0.2168(4) 0.3604(4) 0.7388(3) 0.158 Uiso 0.35 d PR 2

loop_
_atom_type_symbol
_atom_type_description
_atom_type_scat_dispersion_real
_atom_type_scat_dispersion_imag
_atom_type_scat_source
C C 0.0181 0.0091 'International Tables Vol C Tables 4.2.6.8 and 6.1.1.4'
H H 0.0000 0.0000 'International Tables Vol C Tables 4.2.6.8 and 6.1.1.4'
O O 0.0492 0.0322 'International Tables Vol C Tables 4.2.6.8 and 6.1.1.4'
Al Al 0.2130 0.2455 'International Tables Vol C Tables 4.2.6.8 and 6.1.1.4'

loop_
_geom_angle_atom_site_label_1
_geom_angle_atom_site_label_2
_geom_angle_atom_site_label_3
_geom_angle
_geom_angle_site_symmetry_1
_geom_angle_site_symmetry_3
_geom_angle_publ_flag
O1 Al1 O1 106.62(14) . 7_565 ?
O2 Al2 O3 119.97(11) . . ?
O2 Al2 O1 118.67(10) . . ?
O3 Al2 O1 116.44(10) . . ?
O2 Al2 O 78.48(10) . . ?
O3 Al2 O 78.68(10) . . ?
O1 Al2 O 90.97(10) . . ?
O2 Al2 Al4 94.80(8) . . ?
O3 Al2 Al4 38.55(6) . . ?
O1 Al2 Al4 116.15(8) . . ?
O Al2 Al4 41.75(8) . . ?
O2 Al2 Al3 38.84(7) . . ?
O3 Al2 Al3 95.64(7) . . ?
O1 Al2 Al3 115.96(8) . . ?
O Al2 Al3 40.82(8) . . ?
Al4 Al2 Al3 60.45(4) . . ?
O4 Al3 O2 107.47(8) . 7_565 ?
O4 Al3 O2 107.47(8) . . ?
O2 Al3 O2 131.81(15) 7_565 . ?
O4 Al3 O 79.44(13) . . ?
O2 Al3 O 77.47(7) 7_565 . ?
O2 Al3 O 77.47(7) . . ?
O4 Al3 Al2 87.88(9) . 7_565 ?
O2 Al3 Al2 38.46(7) 7_565 7_565 ?
O2 Al3 Al2 112.27(8) . 7_565 ?
O Al3 Al2 40.16(3) . 7_565 ?
O4 Al3 Al2 87.88(9) . . ?
O2 Al3 Al2 112.27(8) 7_565 . ?
O2 Al3 Al2 38.46(7) . . ?
O Al3 Al2 40.16(3) . . ?
Al2 Al3 Al2 79.05(4) 7_565 . ?
O4 Al3 Al4 38.08(10) . . ?
O2 Al3 Al4 93.76(8) 7_565 . ?
O2 Al3 Al4 93.76(8) . . ?
O Al3 Al4 41.36(8) . . ?
Al2 Al3 Al4 59.71(3) 7_565 . ?
Al2 Al3 Al4 59.71(3) . . ?
O3 Al4 O3 126.83(15) 7_565 . ?
O3 Al4 O4 110.04(8) 7_565 . ?
O3 Al4 O4 110.04(8) . . ?
O3 Al4 O 77.48(7) 7_565 . ?
O3 Al4 O 77.48(7) . . ?
O4 Al4 O 78.93(13) . . ?
O3 Al4 Al2 38.69(7) 7_565 7_565 ?
O3 Al4 Al2 111.06(8) . 7_565 ?
O4 Al4 Al2 88.15(9) . 7_565 ?
O Al4 Al2 40.38(3) . 7_565 ?
O3 Al4 Al2 111.06(8) 7_565 . ?
O3 Al4 Al2 38.69(7) . . ?
O4 Al4 Al2 88.15(9) . . ?
O Al4 Al2 40.38(3) . . ?
Al2 Al4 Al2 79.18(4) 7_565 . ?
O3 Al4 Al3 95.20(8) 7_565 . ?
O3 Al4 Al3 95.20(8) . . ?
O4 Al4 Al3 38.27(11) . . ?
O Al4 Al3 40.66(8) . . ?
Al2 Al4 Al3 59.85(3) 7_565 . ?
Al2 Al4 Al3 59.85(3) . . ?
Al2 O Al2 154.09(15) 7_565 . ?
Al2 O Al3 99.02(8) 7_565 . ?
Al2 O Al3 99.02(8) . . ?
Al2 O Al4 97.88(8) 7_565 . ?
Al2 O Al4 97.88(8) . . ?
Al3 O Al4 97.99(12) . . ?
C1' O1 Al1 105.0(5) . . ?
C1 O1 Al1 131.5(3) . . ?
C1' O1 Al2 137.0(5) . . ?
C1 O1 Al2 110.2(3) . . ?
Al1 O1 Al2 117.98(11) . . ?
C4 O2 Al2 125.0(2) . . ?
C4 O2 Al3 132.1(2) . . ?
Al2 O2 Al3 102.70(10) . . ?
C7 O3 Al4 130.1(2) . . ?
C7 O3 Al2 125.7(2) . . ?
Al4 O3 Al2 102.76(10) . . ?
C10 O4 Al4 115.6(4) . . ?
C10' O4 Al4 148.8(7) . . ?
C10 O4 Al3 140.7(4) . . ?
C10' O4 Al3 107.6(7) . . ?
Al4 O4 Al3 103.64(15) . . ?
C2 C1 O1 108.9(8) . . ?
C2 C1 C3 113.9(8) . . ?
O1 C1 C3 105.7(4) . . ?
C3' C1' O1 107.3(8) . . ?
C3' C1' C2' 114.8(11) . . ?
O1 C1' C2' 107.2(10) . . ?
O2 C4 C6 109.9(3) . . ?
O2 C4 C5 109.8(3) . . ?
C6 C4 C5 112.9(4) . . ?
O3 C7 C9 110.0(3) . . ?
O3 C7 C8 110.0(3) . . ?
C9 C7 C8 113.1(3) . . ?
C11 C10 C11 119.7(7) 7_565 . ?
C11 C10 O4 106.8(4) 7_565 . ?
C11 C10 O4 106.8(4) . . ?
C11 C10' C11 122.5(11) . 7_565 ?
C11 C10' O4 107.3(7) . . ?
C11 C10' O4 107.3(7) 7_565 . ?

loop_
_geom_bond_atom_site_label_1
_geom_bond_atom_site_label_2
_geom_bond_distance
_geom_bond_site_symmetry_2
_geom_bond_publ_flag
Al1 O1 1.815(2) . ?
Al1 O1 1.815(2) 7_565 ?
Al2 O2 1.843(2) . ?
Al2 O3 1.850(2) . ?
Al2 O1 1.851(2) . ?
Al2 O 1.8873(9) . ?
Al2 Al4 2.8859(12) . ?
Al2 Al3 2.8900(12) . ?
Al3 O4 1.853(4) . ?
Al3 O2 1.858(2) 7_565 ?
Al3 O2 1.858(2) . ?
Al3 O 1.913(3) . ?
Al3 Al2 2.8900(12) 7_565 ?
Al3 Al4 2.907(2) . ?
Al4 O3 1.844(2) 7_565 ?
Al4 O3 1.844(2) . ?
Al4 O4 1.845(4) . ?
Al4 O 1.940(3) . ?
Al4 Al2 2.8859(12) 7_565 ?
O Al2 1.8873(9) 7_565 ?
O1 C1' 1.488(10) . ?
O1 C1 1.507(5) . ?
O2 C4 1.450(4) . ?
O3 C7 1.447(4) . ?
O4 C10 1.504(7) . ?
O4 C10' 1.512(14) . ?
C1 C2 1.498(11) . ?
C1 C3 1.512(7) . ?
C1' C3' 1.476(12) . ?
C1' C2' 1.515(15) . ?
C4 C6 1.497(5) . ?
C4 C5 1.498(5) . ?
C7 C9 1.503(5) . ?
C7 C8 1.504(5) . ?
C10 C11 1.472(7) 7_565 ?
C10 C11 1.472(7) . ?
C10' C11 1.452(9) . ?
C10' C11 1.452(9) 7_565 ?
